data_7200071
loop_
_publ_author_name
'Kendrick, John'
'Gourlay, Matthew D.'
'Neumann, Marcus A.'
'Leusen, Frank J. J.'

_publ_section_title
;
 Predicting spontaneous racemate resolution using recent developments in
 crystal structure prediction
;
_journal_issue 11
_journal_name_full CrystEngComm
_journal_page_first 2391
_journal_page_last 2399
_journal_paper_doi 10.1039/b909038j
_journal_volume 11
_journal_year 2009
_space_group_IT_number 14
_symmetry_cell_setting monoclinic
_symmetry_Int_Tables_number 14
_symmetry_space_group_name_Hall '-P 2ybc'
_symmetry_space_group_name_H-M 'P 1 21/c 1'
_cell_angle_alpha 90.000000
_cell_angle_beta 142.562553
_cell_angle_gamma 90.000000
_cell_length_a 9.908640
_cell_length_b 8.743306
_cell_length_c 10.379250
_cell_volume 546.618
_cod_data_source_file 4HMO_racemic.cif
_cod_data_source_block 4HMO_R_4
_cod_original_sg_symbol_H-M 'P 2_1/c'
_cod_struct_determination_method theoretical
_cod_database_code 7200071

loop_
_symmetry_equiv_pos_site_id
_symmetry_equiv_pos_as_xyz
1 x,y,z
2 -x,y+1/2,-z+1/2
3 -x,-y,-z
4 x,-y+1/2,z+1/2

loop_
_atom_site_label
_atom_site_type_symbol
_atom_site_fract_x
_atom_site_fract_y
_atom_site_fract_z
C46 C 0.722305 0.304626 1.826377
C47 C 0.536494 0.221747 1.760172
O48 O 0.566858 0.060056 1.753276
C49 C 0.703108 0.047866 1.751866
N50 N 0.788628 0.185252 1.786844
O51 O 0.732502 -0.077443 1.721350
C52 C 0.914589 0.358336 2.057692
O53 O 0.987154 0.243731 2.200887
H54 H 0.655668 0.404030 1.723840
H55 H 1.084303 0.169700 2.227667
H56 H 0.370758 0.255563 1.601784
H57 H 0.886047 0.205838 1.780999
H58 H 1.053986 0.395701 2.102370
H59 H 0.548954 0.236089 1.873881
H60 H 0.857640 0.456765 2.071353
